data_2021487
loop_
_publ_author_name
'Lahanas, Nicole'
'Kucheryavy, Pavel'
'Lalancette, Roger A.'
'Lockard, Jenny V.'

_publ_section_title
;
 Crystallographic identification of a series of manganese porphyrin
 complexes with nitrogenous bases
;
_journal_coeditor_code JX3027
_journal_issue 3
_journal_name_full 'Acta Crystallographica Section C'
_journal_page_first
;
;
_journal_paper_doi 10.1107/S2053229619001232
_journal_volume 75
_journal_year 2019
_chemical_formula_iupac '[Mn (C44 H28 N4) Cl (C5 H5 N)], 2C5 H5 N'
_chemical_formula_moiety 'C49 H33 Cl Mn N5, 2(C5 H5 N)'
_chemical_formula_sum 'C59 H43 Cl Mn N7'
_chemical_formula_weight 940.39
_chemical_name_systematic
;
Chlorido(pyridine)(5,10,15,20-tetraphenylporphryinato)manganese(III)
pyridine disolvate
;
_space_group_crystal_system triclinic
_space_group_IT_number 2
_space_group_name_Hall '-P 1'
_space_group_name_H-M_alt 'P -1'
_symmetry_space_group_name_Hall '-P 1'
_symmetry_space_group_name_H-M 'P -1'
_atom_sites_solution_hydrogens geom
_atom_sites_solution_primary direct
_atom_sites_solution_secondary difmap
_audit_creation_method SHELXL-2014/7
_cell_angle_alpha 90.1770(10)
_cell_angle_beta 90.3240(10)
_cell_angle_gamma 110.5370(10)
_cell_formula_units_Z 2
_cell_length_a 11.04990(10)
_cell_length_b 12.10510(10)
_cell_length_c 18.5362(2)
_cell_measurement_reflns_used 9885
_cell_measurement_temperature 100(2)
_cell_measurement_theta_max 68.62
_cell_measurement_theta_min 2.38
_cell_volume 2321.76(4)
_computing_cell_refinement
;
APEX2 (Bruker, 2006)
;
_computing_data_collection
;
APEX2 (Bruker, 2006)
;
_computing_data_reduction
;
SAINT (Bruker, 2005)
;
_computing_molecular_graphics
;
SHELXTL (Sheldrick, 2008)
;
_computing_publication_material
;
SHELXTL (Sheldrick, 2008)
;
_computing_structure_refinement
;
SHELXL2014 (Sheldrick, 2015b)
;
_computing_structure_solution
;
SHELXT2014 (Sheldrick, 2015a)
;
_diffrn_ambient_temperature 100(2)
_diffrn_measured_fraction_theta_full 0.923
_diffrn_measured_fraction_theta_max 0.909
_diffrn_measurement_device_type 'Bruker SMART CCD APEXII area-detector'
_diffrn_measurement_method '\f and \w'
_diffrn_radiation_monochromator graphite
_diffrn_radiation_source 'fine-focus sealed tube'
_diffrn_radiation_type CuK\a
_diffrn_radiation_wavelength 1.54178
_diffrn_reflns_av_R_equivalents 0.0323
_diffrn_reflns_av_unetI/netI 0.0303
_diffrn_reflns_limit_h_max 12
_diffrn_reflns_limit_h_min -12
_diffrn_reflns_limit_k_max 14
_diffrn_reflns_limit_k_min -14
_diffrn_reflns_limit_l_max 20
_diffrn_reflns_limit_l_min -21
_diffrn_reflns_number 21813
_diffrn_reflns_theta_full 67.679
_diffrn_reflns_theta_max 68.717
_diffrn_reflns_theta_min 2.384
_exptl_absorpt_coefficient_mu 3.220
_exptl_absorpt_correction_T_max 0.653
_exptl_absorpt_correction_T_min 0.501
_exptl_absorpt_correction_type numerical
_exptl_absorpt_process_details
;
(SADABS; Krause <i>et al.</i>,  2015)
;
_exptl_crystal_colour black
_exptl_crystal_density_diffrn 1.345
_exptl_crystal_description block
_exptl_crystal_F_000 976
_exptl_crystal_size_max 0.298
_exptl_crystal_size_mid 0.256
_exptl_crystal_size_min 0.235
_refine_diff_density_max 0.252
_refine_diff_density_min -0.306
_refine_ls_extinction_coef 0.00110(9)
_refine_ls_extinction_expression Fc^*^=kFc[1+0.001xFc^2^\l^3^/sin(2\q)]^-1/4^
_refine_ls_extinction_method
;
SHELXL2014 (Sheldrick, 2015b)
;
_refine_ls_goodness_of_fit_ref 1.076
_refine_ls_hydrogen_treatment constr
_refine_ls_matrix_type full
_refine_ls_number_parameters 614
_refine_ls_number_reflns 7797
_refine_ls_number_restraints 0
_refine_ls_restrained_S_all 1.076
_refine_ls_R_factor_all 0.0292
_refine_ls_R_factor_gt 0.0283
_refine_ls_shift/su_max 0.002
_refine_ls_shift/su_mean 0.000
_refine_ls_structure_factor_coef Fsqd
_refine_ls_weighting_details 'w=1/[\s^2^(Fo^2^)+(0.0380P)^2^+0.7188P] where P=(Fo^2^+2Fc^2^)/3'
_refine_ls_weighting_scheme calc
_refine_ls_wR_factor_gt 0.0768
_refine_ls_wR_factor_ref 0.0773
_reflns_number_gt 7543
_reflns_number_total 7797
_reflns_threshold_expression 'I > 2\s(I)'
_cod_data_source_file jx3027sup1.cif
_cod_data_source_block III_Pyridine
_cod_database_code 2021487
_shelx_space_group_comment
;
The symmetry employed for this shelxl refinement is uniquely defined
by the following loop, which should always be used as a source of
symmetry information in preference to the above space-group names.
They are only intended as comments.
;

loop_
_space_group_symop_operation_xyz
'x, y, z'
'-x, -y, -z'

loop_
_atom_site_type_symbol
_atom_site_label
_atom_site_fract_x
_atom_site_fract_y
_atom_site_fract_z
_atom_site_U_iso_or_equiv
_atom_site_adp_type
_atom_site_calc_flag
_atom_site_occupancy
Mn Mn1 0.25000(2) 0.25259(2) 0.26425(2) 0.01129(7) Uani d 1
Cl Cl1 0.05275(3) 0.07601(3) 0.27497(2) 0.01823(9) Uani d 1
N N3 0.28699(11) 0.18844(10) 0.17020(6) 0.0131(2) Uani d 1
N N2 0.16611(11) 0.35000(10) 0.21006(6) 0.0138(2) Uani d 1
N N4 0.35308(11) 0.17105(10) 0.31700(6) 0.0129(2) Uani d 1
N N1 0.23015(11) 0.33306(10) 0.35623(6) 0.0136(2) Uani d 1
N N5 0.45322(12) 0.41540(11) 0.25495(6) 0.0170(3) Uani d 1
N N6 0.59232(13) 0.39758(12) -0.04010(8) 0.0276(3) Uani d 1
C C19 0.35666(13) 0.15735(12) 0.39042(8) 0.0135(3) Uani d 1
C C16 0.42241(13) 0.10803(12) 0.28697(8) 0.0134(3) Uani d 1
C C14 0.36984(13) 0.12807(12) 0.15901(7) 0.0136(3) Uani d 1
C C9 0.11901(13) 0.33012(12) 0.14042(8) 0.0148(3) Uani d 1
C C39 0.33748(14) 0.20485(12) 0.51979(8) 0.0154(3) Uani d 1
C C6 0.13100(13) 0.44033(12) 0.23724(8) 0.0151(3) Uani d 1
C C4 0.20063(13) 0.43432(12) 0.36279(8) 0.0148(3) Uani d 1
C C27 0.09681(14) 0.25070(13) 0.01496(8) 0.0152(3) Uani d 1
C C15 0.43798(13) 0.09316(12) 0.21294(8) 0.0136(3) Uani d 1
C C11 0.23185(13) 0.19582(12) 0.10456(7) 0.0139(3) Uani d 1
C C1 0.26374(13) 0.30786(13) 0.42388(8) 0.0146(3) Uani d 1
C C33 0.53214(14) 0.03633(13) 0.19083(7) 0.0150(3) Uani d 1
C C7 0.05806(14) 0.47601(13) 0.18378(8) 0.0178(3) Uani d 1
H H7 0.0228 0.5367 0.1888 0.021 Uiso calc 1
C C17 0.46955(14) 0.05208(13) 0.34355(8) 0.0165(3) Uani d 1
H H17 0.5210 0.0042 0.3375 0.020 Uiso calc 1
C C20 0.31388(13) 0.22013(12) 0.44175(8) 0.0145(3) Uani d 1
C C5 0.15543(13) 0.48713(12) 0.30716(8) 0.0152(3) Uani d 1
C C35 0.75424(15) 0.04324(15) 0.18735(8) 0.0233(3) Uani d 1
H H35 0.8427 0.0817 0.1998 0.028 Uiso calc 1
C C28 0.00599(15) 0.14826(13) -0.01309(8) 0.0191(3) Uani d 1
H H28 -0.0316 0.0825 0.0175 0.023 Uiso calc 1
N N7 0.26832(14) 0.70063(14) 0.56772(9) 0.0359(4) Uani d 1
C C12 0.28312(14) 0.13959(13) 0.05048(8) 0.0161(3) Uani d 1
H H12 0.2601 0.1313 0.0008 0.019 Uiso calc 1
C C8 0.04876(14) 0.40704(13) 0.12464(8) 0.0173(3) Uani d 1
H H8 0.0042 0.4093 0.0810 0.021 Uiso calc 1
C C49 0.47837(15) 0.49069(14) 0.19981(8) 0.0207(3) Uani d 1
H H49 0.4153 0.4775 0.1626 0.025 Uiso calc 1
C C40 0.23800(15) 0.14101(13) 0.56488(8) 0.0201(3) Uani d 1
H H40 0.1530 0.1058 0.5458 0.024 Uiso calc 1
C C21 0.12741(14) 0.59728(12) 0.32143(8) 0.0157(3) Uani d 1
C C18 0.42704(14) 0.08038(13) 0.40676(8) 0.0163(3) Uani d 1
H H18 0.4410 0.0543 0.4533 0.020 Uiso calc 1
C C3 0.21752(14) 0.47356(13) 0.43655(8) 0.0177(3) Uani d 1
H H3 0.2055 0.5420 0.4553 0.021 Uiso calc 1
C C34 0.66264(14) 0.09132(14) 0.20836(8) 0.0196(3) Uani d 1
H H34 0.6894 0.1630 0.2352 0.024 Uiso calc 1
C C13 0.37026(14) 0.10065(13) 0.08331(8) 0.0159(3) Uani d 1
H H13 0.4219 0.0624 0.0607 0.019 Uiso calc 1
C C38 0.49484(14) -0.06955(13) 0.15206(8) 0.0176(3) Uani d 1
H H38 0.4063 -0.1093 0.1405 0.021 Uiso calc 1
C C2 0.25384(14) 0.39468(13) 0.47430(8) 0.0179(3) Uani d 1
H H2 0.2698 0.3964 0.5248 0.021 Uiso calc 1
C C10 0.14712(13) 0.25626(12) 0.09031(8) 0.0143(3) Uani d 1
C C22 0.19665(15) 0.70084(13) 0.28517(8) 0.0189(3) Uani d 1
H H22 0.2637 0.7015 0.2531 0.023 Uiso calc 1
C C32 0.14656(14) 0.34803(13) -0.03030(8) 0.0194(3) Uani d 1
H H32 0.2069 0.4195 -0.0117 0.023 Uiso calc 1
C C26 0.03019(14) 0.59893(13) 0.36883(8) 0.0197(3) Uani d 1
H H26 -0.0170 0.5298 0.3947 0.024 Uiso calc 1
C C23 0.16871(16) 0.80310(13) 0.29541(9) 0.0224(3) Uani d 1
H H23 0.2174 0.8733 0.2709 0.027 Uiso calc 1
C C41 0.26093(16) 0.12787(14) 0.63777(8) 0.0231(3) Uani d 1
H H41 0.1923 0.0830 0.6680 0.028 Uiso calc 1
C C31 0.10873(15) 0.34110(14) -0.10188(8) 0.0216(3) Uani d 1
H H31 0.1427 0.4080 -0.1321 0.026 Uiso calc 1
C C29 -0.03044(15) 0.14082(14) -0.08518(9) 0.0229(3) Uani d 1
H H29 -0.0911 0.0696 -0.1039 0.027 Uiso calc 1
C C42 0.38407(16) 0.18045(14) 0.66576(8) 0.0214(3) Uani d 1
H H42 0.4005 0.1714 0.7154 0.026 Uiso calc 1
C C36 0.71595(16) -0.06108(15) 0.14808(8) 0.0232(3) Uani d 1
H H36 0.7782 -0.0941 0.1334 0.028 Uiso calc 1
C C37 0.58662(16) -0.11725(14) 0.13029(8) 0.0212(3) Uani d 1
H H37 0.5606 -0.1886 0.1031 0.025 Uiso calc 1
C C30 0.02151(15) 0.23702(15) -0.12989(8) 0.0222(3) Uani d 1
H H30 -0.0024 0.2318 -0.1794 0.027 Uiso calc 1
C C25 0.00217(15) 0.70140(14) 0.37823(9) 0.0244(3) Uani d 1
H H25 -0.0644 0.7016 0.4104 0.029 Uiso calc 1
C C44 0.46069(15) 0.25817(15) 0.54889(8) 0.0235(3) Uani d 1
H H44 0.5296 0.3030 0.5188 0.028 Uiso calc 1
C C24 0.07045(16) 0.80309(14) 0.34114(9) 0.0244(4) Uani d 1
H H24 0.0498 0.8724 0.3471 0.029 Uiso calc 1
C C46 0.65926(16) 0.53058(14) 0.30564(9) 0.0250(4) Uani d 1
H H46 0.7206 0.5422 0.3436 0.030 Uiso calc 1
C C56 0.12331(16) 0.75725(15) 0.64284(9) 0.0274(4) Uani d 1
H H56 0.0799 0.7496 0.6876 0.033 Uiso calc 1
C C45 0.54398(15) 0.43615(14) 0.30688(8) 0.0219(3) Uani d 1
H H45 0.5281 0.3833 0.3464 0.026 Uiso calc 1
C C47 0.68391(16) 0.60767(14) 0.24838(9) 0.0265(4) Uani d 1
H H47 0.7623 0.6735 0.2462 0.032 Uiso calc 1
C C43 0.48364(16) 0.24635(16) 0.62149(9) 0.0271(4) Uani d 1
H H43 0.5680 0.2836 0.6410 0.032 Uiso calc 1
C C57 0.10590(16) 0.83005(15) 0.58995(9) 0.0290(4) Uani d 1
H H57 0.0499 0.8733 0.5972 0.035 Uiso calc 1
C C48 0.59169(16) 0.58689(14) 0.19408(9) 0.0267(4) Uani d 1
H H48 0.6060 0.6378 0.1536 0.032 Uiso calc 1
C C54 0.68179(17) 0.35615(16) -0.06430(10) 0.0321(4) Uani d 1
H H54 0.6999 0.3617 -0.1145 0.039 Uiso calc 1
C C58 0.17241(18) 0.83840(16) 0.52590(10) 0.0335(4) Uani d 1
H H58 0.1644 0.8889 0.4885 0.040 Uiso calc 1
C C50 0.57007(16) 0.38918(14) 0.03096(9) 0.0270(4) Uani d 1
H H50 0.5070 0.4183 0.0496 0.032 Uiso calc 1
C C51 0.63330(17) 0.34079(16) 0.07861(10) 0.0318(4) Uani d 1
H H51 0.6149 0.3377 0.1287 0.038 Uiso calc 1
C C55 0.20516(16) 0.69548(15) 0.62960(10) 0.0307(4) Uani d 1
H H55 0.2172 0.6464 0.6668 0.037 Uiso calc 1
C C59 0.25042(18) 0.77214(17) 0.51750(10) 0.0361(4) Uani d 1
H H59 0.2944 0.7778 0.4730 0.043 Uiso calc 1
C C53 0.74970(17) 0.30561(17) -0.02065(12) 0.0381(5) Uani d 1
H H53 0.8127 0.2775 -0.0404 0.046 Uiso calc 1
C C52 0.72378(17) 0.29689(16) 0.05232(11) 0.0377(5) Uani d 1
H H52 0.7675 0.2613 0.0838 0.045 Uiso calc 1

loop_
_atom_site_aniso_label
_atom_site_aniso_U_11
_atom_site_aniso_U_22
_atom_site_aniso_U_33
_atom_site_aniso_U_12
_atom_site_aniso_U_13
_atom_site_aniso_U_23
Mn1 0.01350(12) 0.01365(13) 0.00933(13) 0.00804(9) -0.00088(8) 0.00011(8)
Cl1 0.01423(17) 0.01765(18) 0.0226(2) 0.00532(13) 0.00011(13) 0.00237(13)
N3 0.0144(6) 0.0150(6) 0.0113(6) 0.0068(5) -0.0005(5) 0.0013(4)
N2 0.0158(6) 0.0147(6) 0.0124(6) 0.0073(5) -0.0010(5) 0.0002(4)
N4 0.0147(6) 0.0144(6) 0.0109(6) 0.0067(5) -0.0006(5) -0.0002(4)
N1 0.0162(6) 0.0149(6) 0.0119(6) 0.0080(5) 0.0000(5) 0.0011(4)
N5 0.0182(6) 0.0178(6) 0.0159(7) 0.0076(5) 0.0010(5) 0.0000(5)
N6 0.0254(7) 0.0258(7) 0.0295(8) 0.0063(6) -0.0029(6) -0.0037(6)
C19 0.0144(7) 0.0150(7) 0.0119(7) 0.0061(6) -0.0008(5) 0.0021(5)
C16 0.0123(6) 0.0128(7) 0.0159(7) 0.0053(5) -0.0010(5) -0.0007(5)
C14 0.0128(7) 0.0140(7) 0.0140(7) 0.0045(5) 0.0006(5) -0.0006(5)
C9 0.0144(7) 0.0160(7) 0.0140(8) 0.0051(6) -0.0007(5) 0.0022(5)
C39 0.0227(7) 0.0163(7) 0.0123(7) 0.0132(6) 0.0002(6) 0.0004(5)
C6 0.0142(7) 0.0135(7) 0.0186(8) 0.0061(6) 0.0007(6) 0.0015(5)
C4 0.0147(7) 0.0147(7) 0.0169(8) 0.0073(6) 0.0004(5) -0.0009(5)
C27 0.0167(7) 0.0190(7) 0.0133(7) 0.0106(6) -0.0018(6) -0.0005(5)
C15 0.0120(7) 0.0131(7) 0.0154(7) 0.0039(5) -0.0005(5) -0.0009(5)
C11 0.0145(7) 0.0149(7) 0.0111(7) 0.0038(6) -0.0010(5) 0.0005(5)
C1 0.0150(7) 0.0174(7) 0.0121(7) 0.0066(6) 0.0012(5) 0.0016(5)
C33 0.0180(7) 0.0192(7) 0.0108(7) 0.0105(6) -0.0001(5) 0.0011(5)
C7 0.0188(7) 0.0177(7) 0.0209(8) 0.0112(6) -0.0023(6) 0.0007(6)
C17 0.0190(7) 0.0168(7) 0.0171(8) 0.0106(6) -0.0028(6) -0.0008(6)
C20 0.0146(7) 0.0164(7) 0.0127(7) 0.0058(6) -0.0003(5) 0.0012(5)
C5 0.0148(7) 0.0149(7) 0.0171(8) 0.0067(6) 0.0002(5) 0.0009(5)
C35 0.0177(7) 0.0361(9) 0.0193(8) 0.0136(7) -0.0017(6) 0.0018(6)
C28 0.0216(7) 0.0185(8) 0.0177(8) 0.0077(6) -0.0017(6) 0.0014(6)
N7 0.0282(8) 0.0327(9) 0.0457(10) 0.0095(7) -0.0001(7) -0.0166(7)
C12 0.0183(7) 0.0199(8) 0.0103(7) 0.0071(6) -0.0010(6) -0.0008(5)
C8 0.0184(7) 0.0199(8) 0.0156(8) 0.0094(6) -0.0044(6) 0.0016(6)
C49 0.0214(8) 0.0234(8) 0.0202(8) 0.0116(6) 0.0006(6) 0.0024(6)
C40 0.0221(8) 0.0205(8) 0.0175(8) 0.0073(6) 0.0003(6) 0.0013(6)
C21 0.0174(7) 0.0153(7) 0.0166(8) 0.0085(6) -0.0061(6) -0.0020(5)
C18 0.0212(7) 0.0162(7) 0.0137(7) 0.0094(6) -0.0029(6) 0.0019(5)
C3 0.0221(7) 0.0177(8) 0.0162(8) 0.0109(6) -0.0001(6) -0.0024(6)
C34 0.0193(8) 0.0239(8) 0.0171(8) 0.0094(6) -0.0026(6) -0.0022(6)
C13 0.0162(7) 0.0183(7) 0.0144(7) 0.0074(6) 0.0012(6) -0.0015(5)
C38 0.0199(7) 0.0201(8) 0.0147(8) 0.0096(6) -0.0011(6) -0.0012(6)
C2 0.0232(8) 0.0224(8) 0.0111(7) 0.0120(6) -0.0006(6) -0.0016(6)
C10 0.0152(7) 0.0152(7) 0.0115(7) 0.0040(6) -0.0013(5) 0.0024(5)
C22 0.0209(7) 0.0199(8) 0.0160(8) 0.0074(6) -0.0056(6) -0.0006(6)
C32 0.0193(7) 0.0192(8) 0.0181(8) 0.0049(6) -0.0026(6) 0.0007(6)
C26 0.0191(7) 0.0159(7) 0.0248(8) 0.0071(6) -0.0015(6) -0.0024(6)
C23 0.0293(8) 0.0144(7) 0.0218(8) 0.0056(6) -0.0114(6) 0.0000(6)
C41 0.0317(9) 0.0236(8) 0.0152(8) 0.0110(7) 0.0058(6) 0.0042(6)
C31 0.0228(8) 0.0267(8) 0.0169(8) 0.0105(7) -0.0003(6) 0.0072(6)
C29 0.0207(8) 0.0236(8) 0.0237(9) 0.0071(6) -0.0066(6) -0.0069(6)
C42 0.0356(9) 0.0261(8) 0.0108(7) 0.0212(7) -0.0008(6) 0.0005(6)
C36 0.0276(8) 0.0353(9) 0.0159(8) 0.0224(7) 0.0029(6) 0.0023(6)
C37 0.0300(8) 0.0243(8) 0.0152(8) 0.0169(7) -0.0001(6) -0.0026(6)
C30 0.0212(8) 0.0346(9) 0.0140(8) 0.0139(7) -0.0052(6) -0.0017(6)
C25 0.0225(8) 0.0241(8) 0.0309(9) 0.0135(7) -0.0027(7) -0.0069(7)
C44 0.0191(8) 0.0355(9) 0.0162(8) 0.0098(7) 0.0013(6) 0.0045(6)
C24 0.0316(9) 0.0178(8) 0.0287(9) 0.0151(7) -0.0126(7) -0.0072(6)
C46 0.0228(8) 0.0278(9) 0.0219(9) 0.0057(7) -0.0018(6) -0.0068(6)
C56 0.0224(8) 0.0258(9) 0.0293(9) 0.0025(7) 0.0018(7) -0.0078(7)
C45 0.0221(8) 0.0246(8) 0.0182(8) 0.0075(7) -0.0013(6) -0.0004(6)
C47 0.0228(8) 0.0195(8) 0.0336(10) 0.0029(7) 0.0066(7) -0.0058(7)
C43 0.0241(8) 0.0419(10) 0.0180(9) 0.0153(7) -0.0051(6) -0.0001(7)
C57 0.0255(9) 0.0294(9) 0.0326(10) 0.0104(7) 0.0003(7) -0.0084(7)
C48 0.0291(9) 0.0221(8) 0.0295(9) 0.0095(7) 0.0077(7) 0.0082(7)
C54 0.0284(9) 0.0296(9) 0.0325(10) 0.0029(8) 0.0013(7) -0.0083(7)
C58 0.0366(10) 0.0327(10) 0.0294(10) 0.0100(8) 0.0009(8) -0.0079(7)
C50 0.0242(8) 0.0231(9) 0.0314(10) 0.0052(7) 0.0022(7) -0.0001(7)
C51 0.0263(9) 0.0292(9) 0.0328(10) 0.0006(7) 0.0005(7) 0.0082(7)
C55 0.0268(9) 0.0237(9) 0.0390(11) 0.0057(7) -0.0038(7) -0.0076(7)
C59 0.0319(10) 0.0374(11) 0.0345(11) 0.0067(8) 0.0061(8) -0.0153(8)
C53 0.0236(9) 0.0314(10) 0.0591(13) 0.0096(8) 0.0042(8) -0.0043(9)
C52 0.0246(9) 0.0309(10) 0.0544(13) 0.0057(8) -0.0043(8) 0.0134(9)

loop_
_atom_type_symbol
_atom_type_description
_atom_type_scat_dispersion_real
_atom_type_scat_dispersion_imag
_atom_type_scat_source
C C 0.0181 0.0091 'International Tables Vol C Tables 4.2.6.8 and 6.1.1.4'
H H 0.0000 0.0000 'International Tables Vol C Tables 4.2.6.8 and 6.1.1.4'
N N 0.0311 0.0180 'International Tables Vol C Tables 4.2.6.8 and 6.1.1.4'
Cl Cl 0.3639 0.7018 'International Tables Vol C Tables 4.2.6.8 and 6.1.1.4'
Mn Mn -0.5299 2.8052 'International Tables Vol C Tables 4.2.6.8 and 6.1.1.4'

loop_
_geom_angle_atom_site_label_1
_geom_angle_atom_site_label_2
_geom_angle_atom_site_label_3
_geom_angle
N4 Mn1 N2 173.35(5)
N4 Mn1 N3 90.21(5)
N2 Mn1 N3 89.54(5)
N4 Mn1 N1 90.24(5)
N2 Mn1 N1 89.27(5)
N3 Mn1 N1 173.61(5)
N4 Mn1 N5 85.07(4)
N2 Mn1 N5 88.27(4)
N3 Mn1 N5 89.41(4)
N1 Mn1 N5 84.28(4)
N4 Mn1 Cl1 90.71(3)
N2 Mn1 Cl1 95.93(3)
N3 Mn1 Cl1 88.82(3)
N1 Mn1 Cl1 97.55(3)
N5 Mn1 Cl1 175.42(3)
C14 N3 C11 107.03(11)
C14 N3 Mn1 127.07(9)
C11 N3 Mn1 125.89(9)
C6 N2 C9 106.58(11)
C6 N2 Mn1 126.97(9)
C9 N2 Mn1 126.07(9)
C19 N4 C16 106.88(11)
C19 N4 Mn1 125.96(9)
C16 N4 Mn1 126.85(9)
C1 N1 C4 106.58(11)
C1 N1 Mn1 125.58(9)
C4 N1 Mn1 127.11(9)
C49 N5 C45 117.15(13)
C49 N5 Mn1 121.86(10)
C45 N5 Mn1 120.95(10)
C54 N6 C50 116.48(15)
N4 C19 C20 125.37(13)
N4 C19 C18 109.31(12)
C20 C19 C18 124.83(13)
N4 C16 C15 125.87(13)
N4 C16 C17 109.21(12)
C15 C16 C17 124.79(13)
N3 C14 C15 125.52(12)
N3 C14 C13 109.16(12)
C15 C14 C13 125.25(13)
N2 C9 C10 125.25(13)
N2 C9 C8 109.46(12)
C10 C9 C8 124.94(14)
C40 C39 C44 118.83(14)
C40 C39 C20 121.35(13)
C44 C39 C20 119.79(13)
N2 C6 C5 126.20(13)
N2 C6 C7 109.42(12)
C5 C6 C7 124.29(13)
N1 C4 C5 125.30(13)
N1 C4 C3 109.42(12)
C5 C4 C3 125.22(13)
C28 C27 C32 118.52(14)
C28 C27 C10 121.58(13)
C32 C27 C10 119.80(13)
C14 C15 C16 123.67(13)
C14 C15 C33 118.51(12)
C16 C15 C33 117.83(12)
N3 C11 C10 126.26(13)
N3 C11 C12 109.18(12)
C10 C11 C12 124.37(13)
N1 C1 C20 126.55(13)
N1 C1 C2 109.51(12)
C20 C1 C2 123.60(14)
C34 C33 C38 118.41(13)
C34 C33 C15 119.22(13)
C38 C33 C15 122.36(13)
C8 C7 C6 107.38(13)
C8 C7 H7 126.3
C6 C7 H7 126.3
C18 C17 C16 107.28(13)
C18 C17 H17 126.4
C16 C17 H17 126.4
C1 C20 C19 123.38(14)
C1 C20 C39 117.16(12)
C19 C20 C39 118.99(13)
C4 C5 C6 123.12(13)
C4 C5 C21 119.95(13)
C6 C5 C21 116.91(12)
C36 C35 C34 119.66(15)
C36 C35 H35 120.2
C34 C35 H35 120.2
C29 C28 C27 120.88(14)
C29 C28 H28 119.6
C27 C28 H28 119.6
C59 N7 C55 116.02(16)
C13 C12 C11 107.45(13)
C13 C12 H12 126.3
C11 C12 H12 126.3
C7 C8 C9 107.11(13)
C7 C8 H8 126.4
C9 C8 H8 126.4
N5 C49 C48 123.33(15)
N5 C49 H49 118.3
C48 C49 H49 118.3
C39 C40 C41 120.90(14)
C39 C40 H40 119.6
C41 C40 H40 119.6
C22 C21 C26 118.55(13)
C22 C21 C5 119.75(13)
C26 C21 C5 121.67(13)
C17 C18 C19 107.27(13)
C17 C18 H18 126.4
C19 C18 H18 126.4
C2 C3 C4 107.15(13)
C2 C3 H3 126.4
C4 C3 H3 126.4
C35 C34 C33 121.25(14)
C35 C34 H34 119.4
C33 C34 H34 119.4
C12 C13 C14 107.10(13)
C12 C13 H13 126.4
C14 C13 H13 126.4
C37 C38 C33 120.44(14)
C37 C38 H38 119.8
C33 C38 H38 119.8
C3 C2 C1 107.32(13)
C3 C2 H2 126.3
C1 C2 H2 126.3
C9 C10 C11 123.38(13)
C9 C10 C27 119.06(13)
C11 C10 C27 117.21(12)
C23 C22 C21 120.75(15)
C23 C22 H22 119.6
C21 C22 H22 119.6
C31 C32 C27 120.51(14)
C31 C32 H32 119.7
C27 C32 H32 119.7
C25 C26 C21 120.27(15)
C25 C26 H26 119.9
C21 C26 H26 119.9
C24 C23 C22 120.25(15)
C24 C23 H23 119.9
C22 C23 H23 119.9
C42 C41 C40 119.59(15)
C42 C41 H41 120.2
C40 C41 H41 120.2
C32 C31 C30 120.41(14)
C32 C31 H31 119.8
C30 C31 H31 119.8
C30 C29 C28 120.05(14)
C30 C29 H29 120.0
C28 C29 H29 120.0
C41 C42 C43 119.98(14)
C41 C42 H42 120.0
C43 C42 H42 120.0
C35 C36 C37 119.95(14)
C35 C36 H36 120.0
C37 C36 H36 120.0
C36 C37 C38 120.28(14)
C36 C37 H37 119.9
C38 C37 H37 119.9
C29 C30 C31 119.56(14)
C29 C30 H30 120.2
C31 C30 H30 120.2
C24 C25 C26 120.57(15)
C24 C25 H25 119.7
C26 C25 H25 119.7
C43 C44 C39 120.45(15)
C43 C44 H44 119.8
C39 C44 H44 119.8
C23 C24 C25 119.59(14)
C23 C24 H24 120.2
C25 C24 H24 120.2
C47 C46 C45 118.98(15)
C47 C46 H46 120.5
C45 C46 H46 120.5
C57 C56 C55 118.85(16)
C57 C56 H56 120.6
C55 C56 H56 120.6
N5 C45 C46 123.24(15)
N5 C45 H45 118.4
C46 C45 H45 118.4
C46 C47 C48 118.46(15)
C46 C47 H47 120.8
C48 C47 H47 120.8
C42 C43 C44 120.23(15)
C42 C43 H43 119.9
C44 C43 H43 119.9
C56 C57 C58 118.07(17)
C56 C57 H57 121.0
C58 C57 H57 121.0
C49 C48 C47 118.84(15)
C49 C48 H48 120.6
C47 C48 H48 120.6
N6 C54 C53 123.86(17)
N6 C54 H54 118.1
C53 C54 H54 118.1
C59 C58 C57 118.74(19)
C59 C58 H58 120.6
C57 C58 H58 120.6
N6 C50 C51 123.76(17)
N6 C50 H50 118.1
C51 C50 H50 118.1
C50 C51 C52 118.78(17)
C50 C51 H51 120.6
C52 C51 H51 120.6
N7 C55 C56 123.99(18)
N7 C55 H55 118.0
C56 C55 H55 118.0
N7 C59 C58 124.31(17)
N7 C59 H59 117.8
C58 C59 H59 117.8
C52 C53 C54 118.43(18)
C52 C53 H53 120.8
C54 C53 H53 120.8
C51 C52 C53 118.67(17)
C51 C52 H52 120.7
C53 C52 H52 120.7

loop_
_geom_bond_atom_site_label_1
_geom_bond_atom_site_label_2
_geom_bond_distance
Mn1 N4 2.0024(12)
Mn1 N2 2.0056(12)
Mn1 N3 2.0081(12)
Mn1 N1 2.0119(12)
Mn1 N5 2.4203(12)
Mn1 Cl1 2.4693(4)
N3 C14 1.3732(18)
N3 C11 1.3747(19)
N2 C6 1.3771(18)
N2 C9 1.3776(19)
N4 C19 1.3735(18)
N4 C16 1.3752(18)
N1 C1 1.3709(19)
N1 C4 1.3798(18)
N5 C49 1.336(2)
N5 C45 1.344(2)
N6 C54 1.335(2)
N6 C50 1.339(2)
C19 C20 1.400(2)
C19 C18 1.439(2)
C16 C15 1.403(2)
C16 C17 1.441(2)
C14 C15 1.401(2)
C14 C13 1.4413(19)
C9 C10 1.397(2)
C9 C8 1.436(2)
C39 C40 1.387(2)
C39 C44 1.391(2)
C39 C20 1.492(2)
C6 C5 1.399(2)
C6 C7 1.434(2)
C4 C5 1.394(2)
C4 C3 1.436(2)
C27 C28 1.390(2)
C27 C32 1.397(2)
C27 C10 1.493(2)
C15 C33 1.493(2)
C11 C10 1.400(2)
C11 C12 1.4360(19)
C1 C20 1.399(2)
C1 C2 1.437(2)
C33 C34 1.396(2)
C33 C38 1.396(2)
C7 C8 1.357(2)
C7 H7 0.9500
C17 C18 1.352(2)
C17 H17 0.9500
C5 C21 1.494(2)
C35 C36 1.385(2)
C35 C34 1.390(2)
C35 H35 0.9500
C28 C29 1.387(2)
C28 H28 0.9500
N7 C59 1.333(3)
N7 C55 1.336(2)
C12 C13 1.354(2)
C12 H12 0.9500
C8 H8 0.9500
C49 C48 1.384(2)
C49 H49 0.9500
C40 C41 1.393(2)
C40 H40 0.9500
C21 C22 1.395(2)
C21 C26 1.397(2)
C18 H18 0.9500
C3 C2 1.354(2)
C3 H3 0.9500
C34 H34 0.9500
C13 H13 0.9500
C38 C37 1.392(2)
C38 H38 0.9500
C2 H2 0.9500
C22 C23 1.390(2)
C22 H22 0.9500
C32 C31 1.382(2)
C32 H32 0.9500
C26 C25 1.390(2)
C26 H26 0.9500
C23 C24 1.381(2)
C23 H23 0.9500
C41 C42 1.381(2)
C41 H41 0.9500
C31 C30 1.387(2)
C31 H31 0.9500
C29 C30 1.384(2)
C29 H29 0.9500
C42 C43 1.385(2)
C42 H42 0.9500
C36 C37 1.387(2)
C36 H36 0.9500
C37 H37 0.9500
C30 H30 0.9500
C25 C24 1.384(2)
C25 H25 0.9500
C44 C43 1.385(2)
C44 H44 0.9500
C24 H24 0.9500
C46 C47 1.379(2)
C46 C45 1.382(2)
C46 H46 0.9500
C56 C57 1.377(3)
C56 C55 1.383(2)
C56 H56 0.9500
C45 H45 0.9500
C47 C48 1.386(2)
C47 H47 0.9500
C43 H43 0.9500
C57 C58 1.385(2)
C57 H57 0.9500
C48 H48 0.9500
C54 C53 1.382(3)
C54 H54 0.9500
C58 C59 1.377(3)
C58 H58 0.9500
C50 C51 1.376(3)
C50 H50 0.9500
C51 C52 1.377(3)
C51 H51 0.9500
C55 H55 0.9500
C59 H59 0.9500
C53 C52 1.381(3)
C53 H53 0.9500
C52 H52 0.9500

_cod_database_fobs_code 2021487
